data_4030069
loop_
_publ_author_name
'Lin, Qing-Yu'
'Xu, Xiu-Hua'
'Qing, Feng-Ling'

_publ_section_title
;
 Chemo-, Regio-, and Stereoselective Trifluoromethylation of Styrenes via
 Visible Light-Driven Single-Electron Transfer (SET) and Triplet-Triplet
 Energy Transfer (TTET) Processes.
;
_journal_issue 21
_journal_name_full 'The Journal of organic chemistry'
_journal_page_first 10434
_journal_paper_doi 10.1021/jo502040t
_journal_volume 79
_journal_year 2014
_chemical_formula_moiety 'C13 H14 F3 N O'
_chemical_formula_sum 'C13 H14 F3 N O'
_chemical_formula_weight 257.25
_chemical_name_systematic
; 
 ? 
;
_space_group_IT_number 14
_symmetry_cell_setting monoclinic
_symmetry_space_group_name_Hall '-P 2ybc'
_symmetry_space_group_name_H-M 'P 1 21/c 1'
_atom_sites_solution_hydrogens geom
_atom_sites_solution_primary direct
_atom_sites_solution_secondary difmap
_audit_creation_method SHELXL-97
_cell_angle_alpha 90.00
_cell_angle_beta 102.35(3)
_cell_angle_gamma 90.00
_cell_formula_units_Z 4
_cell_length_a 8.2599(17)
_cell_length_b 15.387(3)
_cell_length_c 9.958(2)
_cell_measurement_reflns_used 4877
_cell_measurement_temperature 296(2)
_cell_measurement_theta_max 66.87
_cell_measurement_theta_min 4.55
_cell_volume 1236.3(5)
_computing_cell_refinement 'Bruker SAINT'
_computing_data_collection 'Bruker APEX2'
_computing_data_reduction 'Bruker SAINT'
_computing_molecular_graphics 'Bruker SHELXTL'
_computing_publication_material 'Bruker SHELXTL'
_computing_structure_refinement 'SHELXL-97 (Sheldrick, 2008)'
_computing_structure_solution 'SHELXS-97 (Sheldrick, 2008)'
_diffrn_ambient_temperature 296(2)
_diffrn_measured_fraction_theta_full 0.984
_diffrn_measured_fraction_theta_max 0.984
_diffrn_measurement_device_type 'Bruker APEX-II CCD'
_diffrn_measurement_method '\f and \w scans'
_diffrn_radiation_monochromator graphite
_diffrn_radiation_source 'fine-focus sealed tube'
_diffrn_radiation_type CuK\a
_diffrn_radiation_wavelength 1.54178
_diffrn_reflns_av_R_equivalents 0.0362
_diffrn_reflns_av_sigmaI/netI 0.0440
_diffrn_reflns_limit_h_max 9
_diffrn_reflns_limit_h_min -9
_diffrn_reflns_limit_k_max 18
_diffrn_reflns_limit_k_min -18
_diffrn_reflns_limit_l_max 11
_diffrn_reflns_limit_l_min -11
_diffrn_reflns_number 8111
_diffrn_reflns_theta_full 67.05
_diffrn_reflns_theta_max 67.05
_diffrn_reflns_theta_min 5.38
_diffrn_standards_number 0
_exptl_absorpt_coefficient_mu 1.019
_exptl_absorpt_correction_T_max 0.7529
_exptl_absorpt_correction_T_min 0.4127
_exptl_absorpt_correction_type multi-scan
_exptl_absorpt_process_details SADABS
_exptl_crystal_colour colorless
_exptl_crystal_density_diffrn 1.382
_exptl_crystal_density_method 'not measured'
_exptl_crystal_description prismatic
_exptl_crystal_F_000 536
_exptl_crystal_size_max 0.25
_exptl_crystal_size_mid 0.15
_exptl_crystal_size_min 0.12
_refine_diff_density_max 0.232
_refine_diff_density_min -0.262
_refine_diff_density_rms 0.069
_refine_ls_extinction_method none
_refine_ls_goodness_of_fit_ref 1.071
_refine_ls_hydrogen_treatment constr
_refine_ls_matrix_type full
_refine_ls_number_parameters 163
_refine_ls_number_reflns 2156
_refine_ls_number_restraints 0
_refine_ls_restrained_S_all 1.071
_refine_ls_R_factor_all 0.0570
_refine_ls_R_factor_gt 0.0550
_refine_ls_shift/su_max 0.001
_refine_ls_shift/su_mean 0.000
_refine_ls_structure_factor_coef Fsqd
_refine_ls_weighting_details 'calc w=1/[\s^2^(Fo^2^)+(0.1063P)^2^+0.1714P] where P=(Fo^2^+2Fc^2^)/3'
_refine_ls_weighting_scheme calc
_refine_ls_wR_factor_gt 0.1642
_refine_ls_wR_factor_ref 0.1671
_reflns_number_gt 1983
_reflns_number_total 2156
_reflns_threshold_expression >2sigma(I)
_cod_data_source_file jo502040t_si_001.cif
_cod_data_source_block 215
_cod_depositor_comments 'Adding full bibliography for 4030069.cif.'
_cod_original_cell_volume 1236.4(4)
_cod_original_sg_symbol_H-M 'P 21/c'
_cod_database_code 4030069

loop_
_symmetry_equiv_pos_as_xyz
'x, y, z'
'-x, y+1/2, -z+1/2'
'-x, -y, -z'
'x, -y-1/2, z-1/2'

loop_
_atom_site_label
_atom_site_type_symbol
_atom_site_fract_x
_atom_site_fract_y
_atom_site_fract_z
_atom_site_U_iso_or_equiv
_atom_site_adp_type
_atom_site_occupancy
_atom_site_symmetry_multiplicity
_atom_site_calc_flag
_atom_site_refinement_flags
O1 O 0.16453(19) 0.91853(12) 0.47745(16) 0.0871(5) Uani 1 1 d .
F1 F 0.8916(2) 0.69715(11) 0.30038(17) 0.1098(6) Uani 1 1 d .
F2 F 0.67806(16) 0.71202(9) 0.13857(17) 0.0955(5) Uani 1 1 d .
F3 F 0.90729(17) 0.76689(11) 0.11883(15) 0.0992(5) Uani 1 1 d .
N1 N 0.31475(16) 0.92001(9) 0.24653(14) 0.0561(4) Uani 1 1 d .
C1 C 0.3516(2) 0.90542(10) 0.11583(17) 0.0541(4) Uani 1 1 d .
C2 C 0.5157(2) 0.88590(10) 0.10892(16) 0.0541(4) Uani 1 1 d .
C3 C 0.5554(2) 0.87496(12) -0.01865(19) 0.0634(5) Uani 1 1 d .
H3A H 0.6641 0.8624 -0.0235 0.076 Uiso 1 1 calc R
C4 C 0.4357(3) 0.88253(13) -0.13844(19) 0.0713(5) Uani 1 1 d .
H4A H 0.4640 0.8755 -0.2233 0.086 Uiso 1 1 calc R
C5 C 0.2753(3) 0.90048(13) -0.13158(19) 0.0725(5) Uani 1 1 d .
H5A H 0.1947 0.9052 -0.2122 0.087 Uiso 1 1 calc R
C6 C 0.2319(2) 0.91169(12) -0.00638(19) 0.0650(5) Uani 1 1 d .
H6A H 0.1223 0.9235 -0.0033 0.078 Uiso 1 1 calc R
C7 C 0.3141(2) 0.84133(13) 0.3298(2) 0.0651(5) Uani 1 1 d .
H7A H 0.4140 0.8079 0.3311 0.078 Uiso 1 1 calc R
H7B H 0.2195 0.8054 0.2899 0.078 Uiso 1 1 calc R
C8 C 0.3053(3) 0.86644(17) 0.4739(2) 0.0806(6) Uani 1 1 d .
H8A H 0.3012 0.8142 0.5277 0.097 Uiso 1 1 calc R
H8B H 0.4048 0.8982 0.5156 0.097 Uiso 1 1 calc R
C9 C 0.1685(3) 0.99433(16) 0.3972(2) 0.0802(6) Uani 1 1 d .
H9A H 0.2669 1.0278 0.4360 0.096 Uiso 1 1 calc R
H9B H 0.0724 1.0300 0.4000 0.096 Uiso 1 1 calc R
C10 C 0.1694(2) 0.97215(13) 0.2505(2) 0.0668(5) Uani 1 1 d .
H10A H 0.0699 0.9400 0.2101 0.080 Uiso 1 1 calc R
H10B H 0.1714 1.0250 0.1978 0.080 Uiso 1 1 calc R
C11 C 0.6458(2) 0.88716(12) 0.23625(17) 0.0595(4) Uani 1 1 d .
H11A H 0.6365 0.9317 0.2973 0.071 Uiso 1 1 calc R
C12 C 0.7738(2) 0.83444(13) 0.27661(18) 0.0627(5) Uani 1 1 d .
H12A H 0.8491 0.8501 0.3564 0.075 Uiso 1 1 calc R
C13 C 0.8098(2) 0.75411(14) 0.2093(2) 0.0702(5) Uani 1 1 d .

loop_
_atom_site_aniso_label
_atom_site_aniso_U_11
_atom_site_aniso_U_22
_atom_site_aniso_U_33
_atom_site_aniso_U_23
_atom_site_aniso_U_13
_atom_site_aniso_U_12
O1 0.0754(9) 0.1147(12) 0.0785(9) 0.0138(8) 0.0331(7) 0.0191(8)
F1 0.1147(12) 0.0947(10) 0.1112(11) 0.0168(8) 0.0041(9) 0.0396(8)
F2 0.0753(8) 0.0708(8) 0.1331(12) -0.0143(7) 0.0058(7) -0.0062(6)
F3 0.0865(9) 0.1175(11) 0.1027(10) -0.0152(8) 0.0410(8) 0.0036(8)
N1 0.0526(7) 0.0562(8) 0.0596(8) 0.0026(6) 0.0123(6) 0.0050(5)
C1 0.0571(9) 0.0467(8) 0.0557(9) 0.0009(6) 0.0059(7) -0.0003(6)
C2 0.0547(9) 0.0519(8) 0.0547(9) -0.0006(6) 0.0095(7) -0.0001(6)
C3 0.0674(10) 0.0632(10) 0.0603(10) -0.0016(8) 0.0153(8) 0.0003(8)
C4 0.0919(13) 0.0677(11) 0.0533(9) -0.0031(8) 0.0134(9) -0.0026(9)
C5 0.0816(12) 0.0702(11) 0.0569(10) -0.0004(8) -0.0047(9) -0.0053(9)
C6 0.0588(10) 0.0637(10) 0.0672(11) 0.0006(8) 0.0019(8) -0.0012(7)
C7 0.0593(9) 0.0654(10) 0.0713(11) 0.0114(8) 0.0153(8) 0.0078(8)
C8 0.0705(12) 0.1041(16) 0.0690(11) 0.0198(11) 0.0190(9) 0.0161(11)
C9 0.0761(12) 0.0869(14) 0.0827(13) -0.0003(11) 0.0284(10) 0.0186(11)
C10 0.0613(10) 0.0648(10) 0.0754(11) 0.0074(8) 0.0168(8) 0.0122(8)
C11 0.0561(9) 0.0667(10) 0.0555(9) -0.0048(7) 0.0112(7) -0.0003(7)
C12 0.0482(8) 0.0775(11) 0.0598(9) 0.0012(8) 0.0059(7) -0.0019(8)
C13 0.0535(10) 0.0730(11) 0.0827(12) 0.0049(9) 0.0114(8) 0.0056(8)

loop_
_atom_type_symbol
_atom_type_description
_atom_type_scat_dispersion_real
_atom_type_scat_dispersion_imag
_atom_type_scat_source
C C 0.0181 0.0091 'International Tables Vol C Tables 4.2.6.8 and 6.1.1.4'
H H 0.0000 0.0000 'International Tables Vol C Tables 4.2.6.8 and 6.1.1.4'
N N 0.0311 0.0180 'International Tables Vol C Tables 4.2.6.8 and 6.1.1.4'
O O 0.0492 0.0322 'International Tables Vol C Tables 4.2.6.8 and 6.1.1.4'
F F 0.0727 0.0534 'International Tables Vol C Tables 4.2.6.8 and 6.1.1.4'

loop_
_geom_angle_atom_site_label_1
_geom_angle_atom_site_label_2
_geom_angle_atom_site_label_3
_geom_angle
C9 O1 C8 109.43(16)
C1 N1 C10 117.00(14)
C1 N1 C7 114.56(14)
C10 N1 C7 109.73(14)
C6 C1 C2 118.85(16)
C6 C1 N1 122.57(15)
C2 C1 N1 118.56(14)
C3 C2 C1 119.35(16)
C3 C2 C11 121.08(15)
C1 C2 C11 119.21(15)
C4 C3 C2 120.94(18)
C4 C3 H3A 119.5
C2 C3 H3A 119.5
C5 C4 C3 119.68(18)
C5 C4 H4A 120.2
C3 C4 H4A 120.2
C4 C5 C6 120.75(17)
C4 C5 H5A 119.6
C6 C5 H5A 119.6
C5 C6 C1 120.42(18)
C5 C6 H6A 119.8
C1 C6 H6A 119.8
N1 C7 C8 109.51(17)
N1 C7 H7A 109.8
C8 C7 H7A 109.8
N1 C7 H7B 109.8
C8 C7 H7B 109.8
H7A C7 H7B 108.2
O1 C8 C7 112.09(16)
O1 C8 H8A 109.2
C7 C8 H8A 109.2
O1 C8 H8B 109.2
C7 C8 H8B 109.2
H8A C8 H8B 107.9
O1 C9 C10 111.53(18)
O1 C9 H9A 109.3
C10 C9 H9A 109.3
O1 C9 H9B 109.3
C10 C9 H9B 109.3
H9A C9 H9B 108.0
N1 C10 C9 109.16(16)
N1 C10 H10A 109.8
C9 C10 H10A 109.8
N1 C10 H10B 109.8
C9 C10 H10B 109.8
H10A C10 H10B 108.3
C12 C11 C2 129.76(16)
C12 C11 H11A 115.1
C2 C11 H11A 115.1
C11 C12 C13 127.15(16)
C11 C12 H12A 116.4
C13 C12 H12A 116.4
F2 C13 F1 106.13(19)
F2 C13 F3 104.79(18)
F1 C13 F3 105.19(16)
F2 C13 C12 115.43(15)
F1 C13 C12 111.43(18)
F3 C13 C12 113.06(18)

loop_
_geom_bond_atom_site_label_1
_geom_bond_atom_site_label_2
_geom_bond_distance
O1 C9 1.418(3)
O1 C8 1.419(3)
F1 C13 1.336(2)
F2 C13 1.331(2)
F3 C13 1.345(2)
N1 C1 1.416(2)
N1 C10 1.451(2)
N1 C7 1.468(2)
C1 C6 1.397(2)
C1 C2 1.404(2)
C2 C3 1.389(3)
C2 C11 1.477(2)
C3 C4 1.382(3)
C3 H3A 0.9300
C4 C5 1.370(3)
C4 H4A 0.9300
C5 C6 1.380(3)
C5 H5A 0.9300
C6 H6A 0.9300
C7 C8 1.503(3)
C7 H7A 0.9700
C7 H7B 0.9700
C8 H8A 0.9700
C8 H8B 0.9700
C9 C10 1.502(3)
C9 H9A 0.9700
C9 H9B 0.9700
C10 H10A 0.9700
C10 H10B 0.9700
C11 C12 1.325(3)
C11 H11A 0.9300
C12 C13 1.466(3)
C12 H12A 0.9300

loop_
_geom_torsion_atom_site_label_1
_geom_torsion_atom_site_label_2
_geom_torsion_atom_site_label_3
_geom_torsion_atom_site_label_4
_geom_torsion
C10 N1 C1 C6 -22.4(2)
C7 N1 C1 C6 108.06(18)
C10 N1 C1 C2 156.03(15)
C7 N1 C1 C2 -73.47(19)
C6 C1 C2 C3 1.2(2)
N1 C1 C2 C3 -177.35(15)
C6 C1 C2 C11 174.37(15)
N1 C1 C2 C11 -4.2(2)
C1 C2 C3 C4 -0.4(3)
C11 C2 C3 C4 -173.42(16)
C2 C3 C4 C5 -0.5(3)
C3 C4 C5 C6 0.5(3)
C4 C5 C6 C1 0.4(3)
C2 C1 C6 C5 -1.2(3)
N1 C1 C6 C5 177.27(16)
C1 N1 C7 C8 169.56(14)
C10 N1 C7 C8 -56.5(2)
C9 O1 C8 C7 -58.0(3)
N1 C7 C8 O1 57.0(2)
C8 O1 C9 C10 59.2(2)
C1 N1 C10 C9 -169.51(16)
C7 N1 C10 C9 57.8(2)
O1 C9 C10 N1 -59.9(2)
C3 C2 C11 C12 -46.2(3)
C1 C2 C11 C12 140.8(2)
C2 C11 C12 C13 -6.9(3)
C11 C12 C13 F2 -28.8(3)
C11 C12 C13 F1 -149.9(2)
C11 C12 C13 F3 91.9(2)
